data_2014407
loop_
_publ_author_name
'Britton, Doyle'

_publ_section_title
;
 Dimethyl- and diethyldithiocyanatotin(IV)
;
_journal_coeditor_code SK3002
_journal_issue 3
_journal_name_full 'Acta Crystallographica Section C'
_journal_page_first m93
_journal_page_last m94
_journal_paper_doi 10.1107/S0108270106002034
_journal_volume 62
_journal_year 2006
_chemical_formula_iupac '[Sn (C2 H5)2 (N C S)2]'
_chemical_formula_moiety 'C6 H10 N2 S2 Sn'
_chemical_formula_sum 'C6 H10 N2 S2 Sn'
_chemical_formula_weight 292.97
_chemical_melting_point '467-470 with decomposition'
_chemical_name_systematic
;
Diethyltindithiocyanatotin(IV)
;
_chemical_temperature_decomposition 468.5(15)
_space_group_IT_number 60
_symmetry_cell_setting orthorhombic
_symmetry_space_group_name_Hall '-P 2n 2ab'
_symmetry_space_group_name_H-M 'P b c n'
_atom_sites_solution_hydrogens geom
_atom_sites_solution_primary direct
_atom_sites_solution_secondary difmap
_audit_creation_method SHELXTL
_cell_angle_alpha 90.00
_cell_angle_beta 90.00
_cell_angle_gamma 90.00
_cell_formula_units_Z 4
_cell_length_a 14.449(4)
_cell_length_b 5.5526(14)
_cell_length_c 12.660(3)
_cell_measurement_reflns_used 2765
_cell_measurement_temperature 174(2)
_cell_measurement_theta_max 27.4
_cell_measurement_theta_min 3.2
_cell_volume 1015.7(5)
_computing_cell_refinement 'SAINT (Bruker, 2002)'
_computing_data_collection 'SMART (Bruker, 2002)'
_computing_data_reduction SAINT
_computing_molecular_graphics SHELXTL
_computing_publication_material SHELXTL
_computing_structure_refinement SHELXTL
_computing_structure_solution 'SHELXTL (Sheldrick, 1997)'
_diffrn_ambient_temperature 174(2)
_diffrn_measured_fraction_theta_full 0.998
_diffrn_measured_fraction_theta_max 0.998
_diffrn_measurement_device_type
;
Siemens area detector diffractometer
;
_diffrn_measurement_method '\w scans'
_diffrn_radiation_monochromator graphite
_diffrn_radiation_source 'fine-focus sealed tube'
_diffrn_radiation_type MoK\a
_diffrn_radiation_wavelength 0.71073
_diffrn_reflns_av_R_equivalents 0.021
_diffrn_reflns_av_sigmaI/netI 0.010
_diffrn_reflns_limit_h_max 18
_diffrn_reflns_limit_h_min -18
_diffrn_reflns_limit_k_max 7
_diffrn_reflns_limit_k_min -7
_diffrn_reflns_limit_l_max 16
_diffrn_reflns_limit_l_min -16
_diffrn_reflns_number 10750
_diffrn_reflns_theta_full 27.51
_diffrn_reflns_theta_max 27.51
_diffrn_reflns_theta_min 2.82
_diffrn_standards_decay_% 'less than 1'
_diffrn_standards_number 0
_exptl_absorpt_coefficient_mu 2.883
_exptl_absorpt_correction_T_max 0.87
_exptl_absorpt_correction_T_min 0.40
_exptl_absorpt_correction_type multi-scan
_exptl_absorpt_process_details
;
SADABS; Sheldrick, 1996;  Blessing, 1995
;
_exptl_crystal_colour colorless
_exptl_crystal_density_diffrn 1.916
_exptl_crystal_density_method 'not measured'
_exptl_crystal_description plate
_exptl_crystal_F_000 568
_exptl_crystal_size_max 0.35
_exptl_crystal_size_mid 0.25
_exptl_crystal_size_min 0.05
_refine_diff_density_max 0.39
_refine_diff_density_min -0.24
_refine_ls_extinction_coef 0.0014(2)
_refine_ls_extinction_expression
;
 Fc^*^=kFc[1+0.001xFc^2^\l^3^/sin(2\q)]^-1/4^
;
_refine_ls_extinction_method SHELXTL
_refine_ls_goodness_of_fit_ref 1.16
_refine_ls_hydrogen_treatment refall
_refine_ls_matrix_type full
_refine_ls_number_parameters 73
_refine_ls_number_reflns 1166
_refine_ls_number_restraints 0
_refine_ls_restrained_S_all 1.16
_refine_ls_R_factor_all 0.0147
_refine_ls_R_factor_gt 0.0137
_refine_ls_shift/su_max 0.001
_refine_ls_shift/su_mean 0.000
_refine_ls_structure_factor_coef Fsqd
_refine_ls_weighting_details
;
 calc w=1/[\s^2^(Fo^2^)+(0.013P)^2^+0.49P] where
P=(Fo^2^+2Fc^2^)/3
;
_refine_ls_weighting_scheme calc
_refine_ls_wR_factor_gt 0.0323
_refine_ls_wR_factor_ref 0.0327
_reflns_number_gt 1137
_reflns_number_total 1166
_reflns_threshold_expression 'I>2\s(I) '
_cod_data_source_file sk3002.cif
_cod_data_source_block II
_cod_depositor_comments
;
The following automatic conversions were performed:

'_chemical_melting_point' tag was changed to
'_chemical_temperature_decomposition' since the value had been given
as '467-470 with decomposition'. The value was changed to '468.5(15)' -
the average value was taken and precision was estimated.

Adriana Da\<skevi\<c, 2011-06-13 
;
_cod_database_code 2014407

loop_
_symmetry_equiv_pos_as_xyz
'x, y, z'
'-x+1/2, -y+1/2, z+1/2'
'-x, y, -z+1/2'
'x+1/2, -y+1/2, -z'
'-x, -y, -z'
'x-1/2, y-1/2, -z-1/2'
'x, -y, z-1/2'
'-x-1/2, y-1/2, z'

loop_
_atom_site_type_symbol
_atom_site_label
_atom_site_fract_x
_atom_site_fract_y
_atom_site_fract_z
_atom_site_U_iso_or_equiv
_atom_site_adp_type
_atom_site_calc_flag
_atom_site_refinement_flags
_atom_site_occupancy
_atom_site_disorder_assembly
_atom_site_disorder_group
Sn Sn1 0.0000 0.13925(2) 0.7500 0.01958(7) Uani d S 1 . .
S S1 0.15673(3) -0.59587(7) 0.63634(3) 0.02864(10) Uani d . 1 . .
C C1 0.11223(10) -0.3358(3) 0.66391(11) 0.0211(3) Uani d . 1 . .
N N1 0.08028(10) -0.1498(2) 0.68338(12) 0.0307(3) Uani d . 1 . .
C C3 0.16130(13) 0.0669(4) 0.90144(16) 0.0400(4) Uani d . 1 . .
H H3A 0.1938(15) 0.115(4) 0.9589(18) 0.046(6) Uiso d . 1 . .
H H3B 0.2031(15) 0.075(4) 0.8438(18) 0.048(6) Uiso d . 1 . .
H H3C 0.1440(16) -0.106(4) 0.9073(18) 0.051(6) Uiso d . 1 . .
C C2 0.07781(11) 0.2285(3) 0.88700(12) 0.0286(3) Uani d . 1 . .
H H2B 0.0950(15) 0.385(4) 0.8771(17) 0.041(6) Uiso d . 1 . .
H H2A 0.0331(16) 0.211(4) 0.9432(17) 0.046(6) Uiso d . 1 . .

loop_
_atom_site_aniso_label
_atom_site_aniso_U_11
_atom_site_aniso_U_22
_atom_site_aniso_U_33
_atom_site_aniso_U_12
_atom_site_aniso_U_13
_atom_site_aniso_U_23
Sn1 0.02204(9) 0.01699(9) 0.01971(9) 0.000 -0.00309(5) 0.000
S1 0.02773(19) 0.02036(17) 0.0378(2) 0.00317(15) 0.01069(16) -0.00055(15)
C1 0.0205(7) 0.0228(7) 0.0201(6) -0.0036(5) 0.0024(5) 0.0011(5)
N1 0.0326(7) 0.0229(7) 0.0367(8) 0.0019(5) 0.0056(6) -0.0023(5)
C3 0.0316(9) 0.0558(12) 0.0327(9) 0.0056(9) -0.0113(8) 0.0022(9)
C2 0.0279(8) 0.0371(9) 0.0209(7) -0.0013(7) -0.0051(6) -0.0035(6)

loop_
_atom_type_symbol
_atom_type_description
_atom_type_scat_dispersion_real
_atom_type_scat_dispersion_imag
_atom_type_scat_source
C C 0.0033 0.0016 'International Tables Vol C Tables 4.2.6.8 and 6.1.1.4'
H H 0.0000 0.0000 'International Tables Vol C Tables 4.2.6.8 and 6.1.1.4'
N N 0.0061 0.0033 'International Tables Vol C Tables 4.2.6.8 and 6.1.1.4'
S S 0.1246 0.1234 'International Tables Vol C Tables 4.2.6.8 and 6.1.1.4'
Sn Sn -0.6537 1.4246 'International Tables Vol C Tables 4.2.6.8 and 6.1.1.4'
O O 0.0106 0.0060 'International Tables Vol C Tables 4.2.6.8 and 6.1.1.4'

loop_
_geom_angle_atom_site_label_1
_geom_angle_atom_site_label_2
_geom_angle_atom_site_label_3
_geom_angle_site_symmetry_1
_geom_angle_site_symmetry_3
_geom_angle
C2 Sn1 C2 . 3_556 153.04(10)
C2 Sn1 N1 . 3_556 98.00(7)
C2 Sn1 N1 3_556 3_556 102.04(6)
C2 Sn1 N1 . . 102.04(6)
C2 Sn1 N1 3_556 . 97.99(7)
N1 Sn1 N1 3_556 . 83.57(8)
N1 C1 S1 . . 179.82(17)
C1 N1 Sn1 . . 164.46(13)
C2 C3 H3A . . 109.7(13)
C2 C3 H3B . . 112.8(13)
H3A C3 H3B . . 105.9(18)
C2 C3 H3C . . 112.3(14)
H3A C3 H3C . . 110.6(19)
H3B C3 H3C . . 105.1(19)
C3 C2 Sn1 . . 112.44(12)
C3 C2 H2B . . 111.4(14)
Sn1 C2 H2B . . 104.7(13)
C3 C2 H2A . . 112.7(13)
Sn1 C2 H2A . . 103.0(13)
H2B C2 H2A . . 112(2)

loop_
_geom_bond_atom_site_label_1
_geom_bond_atom_site_label_2
_geom_bond_site_symmetry_2
_geom_bond_distance
_geom_bond_publ_flag
Sn1 C2 . 2.1255(15) ?
Sn1 C2 3_556 2.1255(15) ?
Sn1 N1 3_556 2.1523(14) ?
Sn1 N1 . 2.1523(14) ?
S1 C1 . 1.6189(15) ?
C1 N1 . 1.1577(19) ?
C3 C2 . 1.514(3) ?
C3 H3A . 0.91(2) ?
C3 H3B . 0.95(2) ?
C3 H3C . 0.99(2) ?
C2 H2B . 0.91(2) ?
C2 H2A . 0.97(2) ?
